data_4129528
loop_
_publ_author_name
'Tu, Binbin'
'Pang, Qingqing'
'Ning, Erlong'
'Yan, Wenqing'
'Qi, Yi'
'Wu, Doufeng'
'Li, Qiaowei'

_publ_section_title
;
 Heterogeneity within a Mesoporous Metal-Organic Framework with Three
 Distinct Metal-Containing Building Units.
;
_journal_issue 42
_journal_name_full 'Journal of the American Chemical Society'
_journal_page_first 13456
_journal_page_last 13459
_journal_paper_doi 10.1021/jacs.5b07687
_journal_volume 137
_journal_year 2015
_chemical_formula_sum 'C314 H583 Cu18 N104 O151 Zn23'
_chemical_formula_weight 10879.07
_space_group_IT_number 225
_space_group_name_Hall '-F 4 2 3'
_space_group_name_H-M_alt 'F m -3 m'
_symmetry_cell_setting cubic
_symmetry_space_group_name_H-M 'F m -3 m'
_atom_sites_solution_hydrogens geom
_atom_sites_solution_primary direct
_atom_sites_solution_secondary difmap
_audit_creation_method SHELXL-97
_cell_angle_alpha 90.00
_cell_angle_beta 90.00
_cell_angle_gamma 90.00
_cell_formula_units_Z 16
_cell_length_a 62.3023(12)
_cell_length_b 62.3023(12)
_cell_length_c 62.3023(12)
_cell_measurement_reflns_used 2354
_cell_measurement_temperature 173(2)
_cell_measurement_theta_max 58.46
_cell_measurement_theta_min 1.59
_cell_volume 241831(8)
_computing_cell_refinement 'Bruker SMART'
_computing_data_collection 'Bruker SMART'
_computing_data_reduction 'Bruker SAINT'
_computing_molecular_graphics 'Bruker SHELXTL'
_computing_publication_material 'Bruker SHELXTL'
_computing_structure_refinement 'SHELXL-97 (Sheldrick, 1997)'
_computing_structure_solution 'SHELXS-97 (Sheldrick, 1990)'
_diffrn_ambient_temperature 173(2)
_diffrn_measured_fraction_theta_full 0.877
_diffrn_measured_fraction_theta_max 0.877
_diffrn_measurement_device_type 'CCD area detector'
_diffrn_measurement_method 'phi and omega scans'
_diffrn_radiation_monochromator graphite
_diffrn_radiation_source 'fine-focus sealed tube'
_diffrn_radiation_type CuK\a
_diffrn_radiation_wavelength 1.54178
_diffrn_reflns_av_R_equivalents 0.0734
_diffrn_reflns_av_sigmaI/netI 0.0181
_diffrn_reflns_limit_h_max 63
_diffrn_reflns_limit_h_min -63
_diffrn_reflns_limit_k_max 63
_diffrn_reflns_limit_k_min -63
_diffrn_reflns_limit_l_max 62
_diffrn_reflns_limit_l_min -63
_diffrn_reflns_number 304152
_diffrn_reflns_theta_full 70.17
_diffrn_reflns_theta_max 70.17
_diffrn_reflns_theta_min 1.42
_exptl_absorpt_coefficient_mu 2.221
_exptl_absorpt_correction_type none
_exptl_crystal_colour blue
_exptl_crystal_density_diffrn 1.195
_exptl_crystal_density_method 'not measured'
_exptl_crystal_description block
_exptl_crystal_F_000 89840
_exptl_crystal_size_max 0.23
_exptl_crystal_size_mid 0.20
_exptl_crystal_size_min 0.18
_platon_squeeze_details
;  
In the SQUEEZE application, the count electrons (47429 per unit cell
calculated from PLATON) correspond to ~2700 electrons from disordered 
solvents in each formula. While it is impossible to determine the exact 
contents in the voids, we suggest 25 DMF, 21 DMA, and 13 NMP molecules 
per formula, based on the ratio of different solvents in the mixture 
used during the synthesis. Thus the formula in the CIF file was listed as
[(Zn4O)5(Cu3OH)6(PyC)22.5(OH)18(H2O)6]&#x00A1;&#x00A4;[Zn(OH)(H2O)3]3&#x00A1;&#x00A4;[C3H7NO]25&#x00A1;&#x00A4;[C4H9NO]21&#x00A1;&#x00A4;[C5H9NO]13 
(C314H583N104O151Cu18Zn23).
;
_refine_diff_density_max 0.800
_refine_diff_density_min -0.451
_refine_diff_density_rms 0.060
_refine_ls_extinction_method none
_refine_ls_goodness_of_fit_ref 1.361
_refine_ls_hydrogen_treatment constr
_refine_ls_matrix_type full
_refine_ls_number_parameters 235
_refine_ls_number_reflns 9394
_refine_ls_number_restraints 18
_refine_ls_restrained_S_all 1.405
_refine_ls_R_factor_all 0.0840
_refine_ls_R_factor_gt 0.0721
_refine_ls_shift/su_max 0.001
_refine_ls_shift/su_mean 0.000
_refine_ls_structure_factor_coef Fsqd
_refine_ls_weighting_details 'calc w=1/[\s^2^(Fo^2^)+(0.1000P)^2^+80.4397P] where P=(Fo^2^+2Fc^2^)/3'
_refine_ls_weighting_scheme calc
_refine_ls_wR_factor_gt 0.2133
_refine_ls_wR_factor_ref 0.2191
_reflns_number_gt 6629
_reflns_number_total 9394
_reflns_threshold_expression >2sigma(I)
_cod_data_source_file ja5b07687_si_002.cif
_cod_data_source_block FDM-3
_cod_depositor_comments
;
The following automatic conversions were performed:

data item '_symmetry_cell_setting' value 'Cubic' was changed to
'cubic' in accordance with the
/home/saulius/struct/COD-crude-data/automatic-downloads/DataCite-retrospective/ACS/depositions/lib/dictionaries/cif_core.dic
dictionary named 'cif_core.dic' version 2.4.2 last updated on
2011-04-26.

Automatic conversion script
Id: cif_fix_values 6909 2019-04-08 15:41:33Z antanas 
;
_cod_original_sg_symbol_H-M Fm-3m
_cod_database_code 4129528

loop_
_symmetry_equiv_pos_as_xyz
'x, y, z'
'-x, -y, z'
'-x, y, -z'
'x, -y, -z'
'z, x, y'
'z, -x, -y'
'-z, -x, y'
'-z, x, -y'
'y, z, x'
'-y, z, -x'
'y, -z, -x'
'-y, -z, x'
'y, x, -z'
'-y, -x, -z'
'y, -x, z'
'-y, x, z'
'x, z, -y'
'-x, z, y'
'-x, -z, -y'
'x, -z, y'
'z, y, -x'
'z, -y, x'
'-z, y, x'
'-z, -y, -x'
'x, y+1/2, z+1/2'
'-x, -y+1/2, z+1/2'
'-x, y+1/2, -z+1/2'
'x, -y+1/2, -z+1/2'
'z, x+1/2, y+1/2'
'z, -x+1/2, -y+1/2'
'-z, -x+1/2, y+1/2'
'-z, x+1/2, -y+1/2'
'y, z+1/2, x+1/2'
'-y, z+1/2, -x+1/2'
'y, -z+1/2, -x+1/2'
'-y, -z+1/2, x+1/2'
'y, x+1/2, -z+1/2'
'-y, -x+1/2, -z+1/2'
'y, -x+1/2, z+1/2'
'-y, x+1/2, z+1/2'
'x, z+1/2, -y+1/2'
'-x, z+1/2, y+1/2'
'-x, -z+1/2, -y+1/2'
'x, -z+1/2, y+1/2'
'z, y+1/2, -x+1/2'
'z, -y+1/2, x+1/2'
'-z, y+1/2, x+1/2'
'-z, -y+1/2, -x+1/2'
'x+1/2, y, z+1/2'
'-x+1/2, -y, z+1/2'
'-x+1/2, y, -z+1/2'
'x+1/2, -y, -z+1/2'
'z+1/2, x, y+1/2'
'z+1/2, -x, -y+1/2'
'-z+1/2, -x, y+1/2'
'-z+1/2, x, -y+1/2'
'y+1/2, z, x+1/2'
'-y+1/2, z, -x+1/2'
'y+1/2, -z, -x+1/2'
'-y+1/2, -z, x+1/2'
'y+1/2, x, -z+1/2'
'-y+1/2, -x, -z+1/2'
'y+1/2, -x, z+1/2'
'-y+1/2, x, z+1/2'
'x+1/2, z, -y+1/2'
'-x+1/2, z, y+1/2'
'-x+1/2, -z, -y+1/2'
'x+1/2, -z, y+1/2'
'z+1/2, y, -x+1/2'
'z+1/2, -y, x+1/2'
'-z+1/2, y, x+1/2'
'-z+1/2, -y, -x+1/2'
'x+1/2, y+1/2, z'
'-x+1/2, -y+1/2, z'
'-x+1/2, y+1/2, -z'
'x+1/2, -y+1/2, -z'
'z+1/2, x+1/2, y'
'z+1/2, -x+1/2, -y'
'-z+1/2, -x+1/2, y'
'-z+1/2, x+1/2, -y'
'y+1/2, z+1/2, x'
'-y+1/2, z+1/2, -x'
'y+1/2, -z+1/2, -x'
'-y+1/2, -z+1/2, x'
'y+1/2, x+1/2, -z'
'-y+1/2, -x+1/2, -z'
'y+1/2, -x+1/2, z'
'-y+1/2, x+1/2, z'
'x+1/2, z+1/2, -y'
'-x+1/2, z+1/2, y'
'-x+1/2, -z+1/2, -y'
'x+1/2, -z+1/2, y'
'z+1/2, y+1/2, -x'
'z+1/2, -y+1/2, x'
'-z+1/2, y+1/2, x'
'-z+1/2, -y+1/2, -x'
'-x, -y, -z'
'x, y, -z'
'x, -y, z'
'-x, y, z'
'-z, -x, -y'
'-z, x, y'
'z, x, -y'
'z, -x, y'
'-y, -z, -x'
'y, -z, x'
'-y, z, x'
'y, z, -x'
'-y, -x, z'
'y, x, z'
'-y, x, -z'
'y, -x, -z'
'-x, -z, y'
'x, -z, -y'
'x, z, y'
'-x, z, -y'
'-z, -y, x'
'-z, y, -x'
'z, -y, -x'
'z, y, x'
'-x, -y+1/2, -z+1/2'
'x, y+1/2, -z+1/2'
'x, -y+1/2, z+1/2'
'-x, y+1/2, z+1/2'
'-z, -x+1/2, -y+1/2'
'-z, x+1/2, y+1/2'
'z, x+1/2, -y+1/2'
'z, -x+1/2, y+1/2'
'-y, -z+1/2, -x+1/2'
'y, -z+1/2, x+1/2'
'-y, z+1/2, x+1/2'
'y, z+1/2, -x+1/2'
'-y, -x+1/2, z+1/2'
'y, x+1/2, z+1/2'
'-y, x+1/2, -z+1/2'
'y, -x+1/2, -z+1/2'
'-x, -z+1/2, y+1/2'
'x, -z+1/2, -y+1/2'
'x, z+1/2, y+1/2'
'-x, z+1/2, -y+1/2'
'-z, -y+1/2, x+1/2'
'-z, y+1/2, -x+1/2'
'z, -y+1/2, -x+1/2'
'z, y+1/2, x+1/2'
'-x+1/2, -y, -z+1/2'
'x+1/2, y, -z+1/2'
'x+1/2, -y, z+1/2'
'-x+1/2, y, z+1/2'
'-z+1/2, -x, -y+1/2'
'-z+1/2, x, y+1/2'
'z+1/2, x, -y+1/2'
'z+1/2, -x, y+1/2'
'-y+1/2, -z, -x+1/2'
'y+1/2, -z, x+1/2'
'-y+1/2, z, x+1/2'
'y+1/2, z, -x+1/2'
'-y+1/2, -x, z+1/2'
'y+1/2, x, z+1/2'
'-y+1/2, x, -z+1/2'
'y+1/2, -x, -z+1/2'
'-x+1/2, -z, y+1/2'
'x+1/2, -z, -y+1/2'
'x+1/2, z, y+1/2'
'-x+1/2, z, -y+1/2'
'-z+1/2, -y, x+1/2'
'-z+1/2, y, -x+1/2'
'z+1/2, -y, -x+1/2'
'z+1/2, y, x+1/2'
'-x+1/2, -y+1/2, -z'
'x+1/2, y+1/2, -z'
'x+1/2, -y+1/2, z'
'-x+1/2, y+1/2, z'
'-z+1/2, -x+1/2, -y'
'-z+1/2, x+1/2, y'
'z+1/2, x+1/2, -y'
'z+1/2, -x+1/2, y'
'-y+1/2, -z+1/2, -x'
'y+1/2, -z+1/2, x'
'-y+1/2, z+1/2, x'
'y+1/2, z+1/2, -x'
'-y+1/2, -x+1/2, z'
'y+1/2, x+1/2, z'
'-y+1/2, x+1/2, -z'
'y+1/2, -x+1/2, -z'
'-x+1/2, -z+1/2, y'
'x+1/2, -z+1/2, -y'
'x+1/2, z+1/2, y'
'-x+1/2, z+1/2, -y'
'-z+1/2, -y+1/2, x'
'-z+1/2, y+1/2, -x'
'z+1/2, -y+1/2, -x'
'z+1/2, y+1/2, x'

loop_
_atom_site_label
_atom_site_type_symbol
_atom_site_fract_x
_atom_site_fract_y
_atom_site_fract_z
_atom_site_U_iso_or_equiv
_atom_site_adp_type
_atom_site_occupancy
_atom_site_symmetry_multiplicity
_atom_site_calc_flag
_atom_site_refinement_flags
Zn1 Zn 0.320892(11) 0.179108(11) 0.024903(17) 0.0993(3) Uani 1 2 d S
Zn2 Zn 0.276784(15) 0.187339(14) 0.0000 0.0945(3) Uani 1 2 d S
Zn3 Zn 0.061534(11) 0.061534(11) 0.061534(11) 0.0686(3) Uani 1 6 d S
Zn4 Zn 0.098112(7) 0.062485(10) 0.098112(7) 0.0643(2) Uani 1 2 d S
Cu1 Cu 0.219028(16) 0.11210(3) 0.07520(3) 0.2865(14) Uani 1 1 d .
Cu2 Cu 0.26391(2) 0.10008(4) 0.10008(4) 0.300(2) Uani 1 2 d S
O1 O 0.30791(6) 0.19209(6) 0.0000 0.0777(13) Uani 1 4 d S
O2 O 0.30190(6) 0.16329(8) 0.04269(8) 0.157(2) Uani 1 1 d .
O3 O 0.27041(7) 0.17185(8) 0.02597(8) 0.160(2) Uani 1 1 d .
O4 O 0.34409(9) 0.15591(9) 0.01478(17) 0.235(5) Uani 1 2 d S
O5 O 0.07985(5) 0.07985(5) 0.07985(5) 0.0623(13) Uani 1 6 d S
O6 O 0.12849(5) 0.06787(6) 0.09295(6) 0.1107(11) Uani 1 1 d .
O7 O 0.23339(10) 0.09630(15) 0.09630(15) 0.255(5) Uani 1 2 d SU
O8 O 0.20026(11) 0.13715(15) 0.05684(17) 0.307(5) Uani 1 1 d U
O9 O 0.29646(16) 0.10512(18) 0.10512(18) 0.269(6) Uani 1 2 d SU
C1 C 0.28181(11) 0.16156(11) 0.03968(13) 0.143(3) Uani 1 1 d .
C2 C 0.27055(10) 0.14727(14) 0.05408(13) 0.174(4) Uani 1 1 d .
C3 C 0.27869(10) 0.13481(16) 0.07015(16) 0.227(6) Uani 1 1 d .
H3 H 0.2928 0.1359 0.0758 0.272 Uiso 1 1 calc R
C4 C 0.24851(10) 0.14200(15) 0.05413(15) 0.202(5) Uani 1 1 d .
H4 H 0.2378 0.1490 0.0458 0.242 Uiso 1 1 calc R
C5 C 0.17330(9) 0.09871(14) 0.07460(14) 0.197(5) Uani 1 1 d .
H5 H 0.1689 0.1090 0.0642 0.236 Uiso 1 1 calc R
C6 C 0.15982(11) 0.08462(13) 0.08462(13) 0.129(3) Uani 1 2 d S
C7 C 0.13736(9) 0.08148(10) 0.08148(10) 0.100(2) Uani 1 2 d S
C8 C 0.08094(10) 0.0000 0.08094(10) 0.077(2) Uani 1 4 d S
C9 C 0.2500 0.2500 0.0000 0.124(5) Uani 1 8 d S
C10 C 0.08306(16) 0.0264(3) 0.08306(16) 0.100(5) Uani 0.50 2 d SP
C11 C 0.06835(13) 0.01318(19) 0.06835(13) 0.083(3) Uani 0.50 2 d SP
C12 C 0.09385(13) 0.01395(11) 0.09385(13) 0.073(3) Uani 0.50 2 d SP
C13 C 0.2686(2) 0.2314(2) 0.0000 0.127(10) Uani 0.50 4 d SP
C14 C 0.27163(18) 0.2531(2) 0.0000 0.094(4) Uani 0.50 2 d SP
N1 N 0.09244(10) 0.03305(11) 0.09244(10) 0.103(2) Uani 1 2 d S
N2 N 0.07090(7) 0.03299(7) 0.07090(7) 0.0881(14) Uani 1 2 d S
N3 N 0.19295(7) 0.09622(11) 0.08121(11) 0.205(4) Uani 1 1 d .
N4 N 0.26377(8) 0.07685(13) 0.12075(14) 0.226(5) Uani 1 1 d .
N5 N 0.26378(12) 0.21565(10) 0.0000 0.1087(19) Uani 1 2 d S
N6 N 0.24502(9) 0.12659(14) 0.06699(14) 0.250(5) Uani 1 1 d .

loop_
_atom_site_aniso_label
_atom_site_aniso_U_11
_atom_site_aniso_U_22
_atom_site_aniso_U_33
_atom_site_aniso_U_23
_atom_site_aniso_U_13
_atom_site_aniso_U_12
Zn1 0.0837(4) 0.0837(4) 0.1305(8) 0.0137(4) -0.0137(4) -0.0173(4)
Zn2 0.0935(6) 0.0888(6) 0.1011(6) 0.000 0.000 0.0015(4)
Zn3 0.0686(3) 0.0686(3) 0.0686(3) 0.0072(3) 0.0072(3) 0.0072(3)
Zn4 0.0661(3) 0.0607(4) 0.0661(3) 0.00072(19) 0.0005(3) 0.00072(19)
Cu1 0.0905(7) 0.396(2) 0.374(2) 0.310(2) -0.0799(10) -0.0913(10)
Cu2 0.1015(10) 0.399(3) 0.399(3) 0.321(3) -0.0987(14) -0.0987(14)
O1 0.0675(19) 0.0675(19) 0.098(4) 0.000 0.000 -0.016(2)
O2 0.095(3) 0.184(4) 0.191(4) 0.088(3) -0.035(3) -0.064(3)
O3 0.116(3) 0.170(4) 0.195(5) 0.099(4) 0.009(3) -0.019(3)
O4 0.201(5) 0.201(5) 0.305(12) 0.084(5) -0.084(5) 0.048(6)
O5 0.0623(13) 0.0623(13) 0.0623(13) 0.0030(14) 0.0030(14) 0.0030(14)
O6 0.0637(17) 0.117(3) 0.151(3) 0.031(2) -0.0130(18) -0.0121(16)
O7 0.093(4) 0.336(8) 0.336(8) 0.259(9) -0.083(5) -0.083(5)
O8 0.151(5) 0.348(10) 0.422(11) 0.189(9) -0.005(6) -0.095(6)
O9 0.208(8) 0.300(8) 0.300(8) 0.215(9) -0.033(7) -0.033(7)
C1 0.109(5) 0.134(5) 0.185(7) 0.075(5) -0.004(4) -0.009(4)
C2 0.099(4) 0.232(8) 0.192(7) 0.130(7) -0.022(4) -0.057(5)
C3 0.081(4) 0.302(11) 0.296(11) 0.213(10) -0.045(5) -0.061(5)
C4 0.097(4) 0.255(9) 0.253(9) 0.179(8) -0.047(5) -0.055(5)
C5 0.079(4) 0.268(9) 0.243(8) 0.182(8) -0.057(4) -0.041(4)
C6 0.064(4) 0.161(5) 0.161(5) 0.083(6) -0.011(3) -0.011(3)
C7 0.062(3) 0.119(3) 0.119(3) 0.053(4) -0.015(3) -0.015(3)
C8 0.090(3) 0.051(4) 0.090(3) 0.000 0.012(4) 0.000
C9 0.106(8) 0.106(8) 0.160(16) 0.000 0.000 0.005(9)
C10 0.089(5) 0.122(13) 0.089(5) 0.053(7) -0.014(7) 0.053(7)
C11 0.085(5) 0.081(8) 0.085(5) 0.012(4) -0.014(6) 0.012(4)
C12 0.102(5) 0.015(6) 0.102(5) -0.008(3) -0.001(6) -0.008(3)
C13 0.115(15) 0.115(15) 0.15(2) 0.000 0.000 0.08(2)
C14 0.060(8) 0.105(10) 0.118(10) 0.000 0.000 0.012(6)
N1 0.116(3) 0.077(4) 0.116(3) -0.013(3) 0.029(4) -0.013(3)
N2 0.111(2) 0.043(2) 0.111(2) -0.0040(17) 0.013(3) -0.0040(17)
N3 0.079(3) 0.275(7) 0.261(7) 0.204(6) -0.062(4) -0.066(4)
N4 0.087(3) 0.276(8) 0.315(9) 0.223(8) -0.080(4) -0.057(4)
N5 0.115(5) 0.094(4) 0.116(5) 0.000 0.000 0.033(4)
N6 0.090(4) 0.319(10) 0.340(10) 0.256(9) -0.064(5) -0.074(5)

loop_
_atom_type_symbol
_atom_type_description
_atom_type_scat_dispersion_real
_atom_type_scat_dispersion_imag
_atom_type_scat_source
C C 0.0181 0.0091 'International Tables Vol C Tables 4.2.6.8 and 6.1.1.4'
H H 0.0000 0.0000 'International Tables Vol C Tables 4.2.6.8 and 6.1.1.4'
N N 0.0311 0.0180 'International Tables Vol C Tables 4.2.6.8 and 6.1.1.4'
O O 0.0492 0.0322 'International Tables Vol C Tables 4.2.6.8 and 6.1.1.4'
Cu Cu -1.9646 0.5888 'International Tables Vol C Tables 4.2.6.8 and 6.1.1.4'
Zn Zn -1.5491 0.6778 'International Tables Vol C Tables 4.2.6.8 and 6.1.1.4'

loop_
_geom_angle_atom_site_label_1
_geom_angle_atom_site_label_2
_geom_angle_atom_site_label_3
_geom_angle
_geom_angle_site_symmetry_1
_geom_angle_site_symmetry_3
O2 Zn1 O2 107.9(3) 181 .
O2 Zn1 O1 115.23(14) 181 .
O2 Zn1 O1 115.23(14) . .
O2 Zn1 O4 104.0(2) 181 .
O2 Zn1 O4 104.0(2) . .
O1 Zn1 O4 109.3(3) . .
O2 Zn1 Zn1 125.73(15) 181 98
O2 Zn1 Zn1 125.73(15) . 98
O1 Zn1 Zn1 36.40(13) . 98
O4 Zn1 Zn1 72.9(3) . 98
O3 Zn2 O3 114.3(4) 98 .
O3 Zn2 N5 111.68(19) 98 .
O3 Zn2 N5 111.68(19) . .
O3 Zn2 O1 106.24(15) 98 .
O3 Zn2 O1 106.24(15) . .
N5 Zn2 O1 106.0(3) . .
N2 Zn3 N2 116.83(10) 5 .
N2 Zn3 N2 116.83(10) 5 9
N2 Zn3 N2 116.83(10) . 9
N2 Zn3 O5 100.37(17) 5 .
N2 Zn3 O5 100.37(17) . .
N2 Zn3 O5 100.37(17) 9 .
N1 Zn4 O5 108.7(3) . .
N1 Zn4 O6 108.42(18) . .
O5 Zn4 O6 112.16(13) . .
N1 Zn4 O6 108.42(18) . 120
O5 Zn4 O6 112.16(13) . 120
O6 Zn4 O6 106.9(2) . 120
N1 Zn4 Zn4 123.4(2) . 5
O5 Zn4 Zn4 35.96(8) . 5
O6 Zn4 Zn4 76.21(10) . 5
O6 Zn4 Zn4 124.41(11) 120 5
N1 Zn4 Zn4 123.4(2) . 9
O5 Zn4 Zn4 35.96(8) . 9
O6 Zn4 Zn4 124.41(11) . 9
O6 Zn4 Zn4 76.21(10) 120 9
Zn4 Zn4 Zn4 60.0 5 9
O7 Cu1 N6 91.8(2) . .
O7 Cu1 N3 89.82(19) . .
N6 Cu1 N3 175.2(5) . .
O7 Cu1 O8 165.1(5) . .
N6 Cu1 O8 88.7(2) . .
N3 Cu1 O8 91.0(2) . .
O7 Cu2 N4 89.17(14) . 115
O7 Cu2 N4 89.17(14) . .
N4 Cu2 N4 173.3(6) 115 .
O7 Cu2 O9 177.6(7) . .
N4 Cu2 O9 90.97(14) 115 .
N4 Cu2 O9 90.97(14) . .
Zn1 O1 Zn1 107.2(3) 98 .
Zn1 O1 Zn2 110.58(2) 98 181
Zn1 O1 Zn2 110.58(2) . 181
Zn1 O1 Zn2 110.58(2) 98 .
Zn1 O1 Zn2 110.58(2) . .
Zn2 O1 Zn2 107.4(3) 181 .
C1 O2 Zn1 124.9(4) . .
C1 O3 Zn2 134.1(4) . .
Zn4 O5 Zn4 108.08(16) 5 .
Zn4 O5 Zn4 108.08(16) 5 9
Zn4 O5 Zn4 108.08(16) . 9
Zn4 O5 Zn3 110.83(15) 5 .
Zn4 O5 Zn3 110.83(15) . .
Zn4 O5 Zn3 110.83(15) 9 .
C7 O6 Zn4 130.3(3) . .
Cu1 O7 Cu1 120.7(3) . 115
Cu1 O7 Cu2 119.53(16) . .
Cu1 O7 Cu2 119.53(16) 115 .
O2 C1 O3 127.0(5) . .
O2 C1 C2 116.0(6) . .
O3 C1 C2 116.9(6) . .
C3 C2 C4 103.2(5) . .
C3 C2 C1 128.7(6) . .
C4 C2 C1 128.1(6) . .
N4 C3 C2 109.9(6) 115 .
N6 C4 C2 110.1(6) . .
N3 C5 C6 110.9(5) . .
C5 C6 C5 102.1(6) 115 .
C5 C6 C7 128.9(3) 115 .
C5 C6 C7 128.9(3) . .
O6 C7 O6 126.2(6) . 115
O6 C7 C6 116.9(3) . .
O6 C7 C6 116.9(3) 115 .
C11 C8 C11 73.0(11) 99 .
C11 C8 C12 179.1(10) 99 .
C11 C8 C12 106.1(6) . .
C11 C8 C12 106.1(6) 99 99
C11 C8 C12 179.1(10) . 99
C12 C8 C12 74.8(9) . 99
C11 C8 C10 60.0(7) 99 99
C11 C8 C10 133.0(9) . 99
C12 C8 C10 120.9(8) . 99
C12 C8 C10 46.1(6) 99 99
C11 C8 C10 133.0(9) 99 .
C11 C8 C10 60.0(7) . .
C12 C8 C10 46.1(6) . .
C12 C8 C10 120.9(8) 99 .
C10 C8 C10 167.0(11) 99 .
C14 C9 C14 73.8(12) 13 .
C14 C9 C14 180.0(12) 13 181
C14 C9 C14 106.2(12) . 181
C14 C9 C14 106.2(12) 13 169
C14 C9 C14 180.0(12) . 169
C14 C9 C14 73.8(12) 181 169
C14 C9 C13 126.9(6) 13 .
C14 C9 C13 53.1(6) . .
C14 C9 C13 53.1(6) 181 .
C14 C9 C13 126.9(6) 169 .
C14 C9 C13 53.1(6) 13 169
C14 C9 C13 126.9(6) . 169
C14 C9 C13 126.9(6) 181 169
C14 C9 C13 53.1(6) 169 169
C13 C9 C13 180.0(14) . 169
N1 C10 N2 132(2) . .
N1 C10 C12 65.9(9) . .
N2 C10 C12 162(2) . .
N1 C10 C11 174.4(16) . .
N2 C10 C11 53.5(9) . .
C12 C10 C11 108.5(15) . .
N1 C10 C8 123.3(12) . .
N2 C10 C8 104.6(15) . .
C12 C10 C8 57.4(9) . .
C11 C10 C8 51.1(8) . .
N2 C11 C8 116.2(10) . .
N2 C11 C10 47.3(7) . .
C8 C11 C10 68.9(7) . .
N2 C11 C11 169.7(6) . 99
C8 C11 C11 53.5(6) . 99
C10 C11 C11 122.4(6) . 99
N1 C12 C10 44.9(9) . .
N1 C12 C8 121.4(10) . .
C10 C12 C8 76.5(12) . .
N1 C12 C12 174.0(7) . 99
C10 C12 C12 129.1(11) . 99
C8 C12 C12 52.6(4) . 99
N5 C13 N5 124(2) 181 .
N5 C13 C14 65.0(7) 181 .
N5 C13 C14 170.7(18) . .
N5 C13 C14 170.7(18) 181 181
N5 C13 C14 65.0(7) . 181
C14 C13 C14 105.7(16) . 181
N5 C13 C9 117.9(11) 181 .
N5 C13 C9 117.9(11) . .
C14 C13 C9 52.9(8) . .
C14 C13 C9 52.9(8) 181 .
N5 C14 C9 119.0(11) 181 .
N5 C14 C13 44.9(7) 181 .
C9 C14 C13 74.0(10) . .
N5 C14 C14 172.1(7) 181 13
C9 C14 C14 53.1(6) . 13
C13 C14 C14 127.1(8) . 13
C10 N1 C12 69.2(11) . .
C10 N1 N2 26.7(10) . .
C12 N1 N2 95.8(7) . .
C10 N1 Zn4 132.0(13) . .
C12 N1 Zn4 158.8(9) . .
N2 N1 Zn4 105.4(4) . .
C10 N2 C11 79.2(12) . .
C10 N2 N1 21.2(11) . .
C11 N2 N1 100.4(6) . .
C10 N2 Zn3 136.0(11) . .
C11 N2 Zn3 144.8(7) . .
N1 N2 Zn3 114.8(3) . .
C5 N3 N3 108.0(3) . 115
C5 N3 Cu1 131.8(4) . .
N3 N3 Cu1 119.83(13) 115 .
C3 N4 N6 106.1(5) 115 115
C3 N4 Cu2 131.5(5) 115 .
N6 N4 Cu2 121.0(3) 115 .
C13 N5 C14 70.1(11) . 181
C13 N5 N5 27.9(11) . 181
C14 N5 N5 97.9(7) 181 181
C13 N5 Zn2 138.2(13) . .
C14 N5 Zn2 151.7(8) 181 .
N5 N5 Zn2 110.3(2) 181 .
C4 N6 N4 109.7(5) . 115
C4 N6 Cu1 131.9(5) . .
N4 N6 Cu1 118.3(3) 115 .

loop_
_geom_bond_atom_site_label_1
_geom_bond_atom_site_label_2
_geom_bond_distance
_geom_bond_site_symmetry_2
Zn1 O2 1.897(4) 181
Zn1 O2 1.897(4) .
Zn1 O1 1.928(3) .
Zn1 O4 2.139(10) .
Zn1 Zn1 3.103(2) 98
Zn2 O3 1.925(4) 98
Zn2 O3 1.925(4) .
Zn2 N5 1.941(6) .
Zn2 O1 1.962(3) .
Zn3 N2 1.960(5) 5
Zn3 N2 1.960(5) .
Zn3 N2 1.960(5) 9
Zn3 O5 1.976(6) .
Zn4 N1 1.901(6) .
Zn4 O5 1.939(2) .
Zn4 O6 1.949(3) .
Zn4 O6 1.949(3) 120
Zn4 Zn4 3.1390(11) 5
Zn4 Zn4 3.1390(11) 9
Cu1 O7 1.870(3) .
Cu1 N6 1.923(5) .
Cu1 N3 1.939(4) .
Cu1 O8 2.261(9) .
Cu2 O7 1.930(6) .
Cu2 N4 1.937(5) 115
Cu2 N4 1.937(5) .
Cu2 O9 2.076(10) .
O1 Zn1 1.928(3) 98
O1 Zn2 1.962(3) 181
O2 C1 1.270(7) .
O3 C1 1.283(7) .
O5 Zn4 1.939(2) 5
O5 Zn4 1.939(2) 9
O6 C7 1.239(4) .
O7 Cu1 1.870(3) 115
C1 C2 1.446(8) .
C2 C3 1.365(9) .
C2 C4 1.412(8) .
C3 N4 1.344(7) 115
C4 N6 1.269(7) .
C5 N3 1.301(7) .
C5 C6 1.366(7) .
C6 C5 1.366(7) 115
C6 C7 1.426(9) .
C7 O6 1.239(4) 115
C8 C11 1.380(13) 99
C8 C11 1.380(13) .
C8 C12 1.432(12) .
C8 C12 1.432(12) 99
C8 C10 1.65(2) 99
C8 C10 1.65(2) .
C9 C14 1.361(12) 13
C9 C14 1.361(12) .
C9 C14 1.361(12) 181
C9 C14 1.361(12) 169
C9 C13 1.64(2) .
C9 C13 1.64(2) 169
C10 N1 0.926(17) .
C10 N2 1.148(12) .
C10 C12 1.225(15) .
C10 C11 1.53(2) .
C11 N2 1.255(13) .
C11 C11 1.64(2) 99
C12 N1 1.197(10) .
C12 C12 1.738(14) 99
C13 N5 1.025(9) 181
C13 N5 1.025(9) .
C13 C14 1.365(17) .
C13 C14 1.365(17) 181
C14 N5 1.315(14) 181
C14 C14 1.63(2) 13
N1 N2 1.898(10) .
N3 N3 1.322(8) 115
N4 C3 1.344(7) 115
N4 N6 1.369(7) 115
N5 C14 1.315(14) 181
N5 N5 1.812(15) 181
N6 N4 1.369(7) 115

loop_
_platon_squeeze_void_nr
_platon_squeeze_void_average_x
_platon_squeeze_void_average_y
_platon_squeeze_void_average_z
_platon_squeeze_void_volume
_platon_squeeze_void_count_electrons
_platon_squeeze_void_content
1 -0.009 -0.007 -0.007 190802 47429 25(C3H7NO),21(C4H9NO),13(C5H9NO)
